data_7121379
loop_
_publ_author_name
'Yruegas, Sam'
'Martinez, Jesse J.'
'Martin, Caleb Daniel'

_publ_section_title
;
 Intermolecular Insertion Reactions of Azides Into 9-Borafluorenes to
 Generate 9,10-B,N-Phenanthrenes
;
_journal_name_full 'Chemical Communications'
_journal_paper_doi 10.1039/C8CC01529E
_journal_year 2018
_chemical_formula_moiety 'C24 H18 B N'
_chemical_formula_sum 'C24 H18 B N'
_chemical_formula_weight 331.20
_chemical_name_common 8Ph
_chemical_name_systematic
;
 ?
;
_chemical_properties_physical Air-sensitive,Moisture-sensitive
_space_group_crystal_system tetragonal
_space_group_IT_number 88
_space_group_name_Hall '-I 4ad'
_space_group_name_H-M_alt 'I 41/a'
_symmetry_space_group_name_Hall '-I 4ad'
_symmetry_space_group_name_H-M 'I 41/a :2'
_atom_sites_solution_hydrogens geom
_audit_creation_method SHELXL-2013
_audit_update_record
;
2018-01-25 deposited with the CCDC.
2018-03-09 downloaded from the CCDC.
;
_cell_angle_alpha 90
_cell_angle_beta 90
_cell_angle_gamma 90
_cell_formula_units_Z 16
_cell_length_a 26.7935(17)
_cell_length_b 26.7935(17)
_cell_length_c 9.9207(13)
_cell_measurement_reflns_used 7739
_cell_measurement_temperature 150(2)
_cell_measurement_theta_max 25.03
_cell_measurement_theta_min 2.67
_cell_volume 7122.0(11)
_computing_cell_refinement 'Bruker SAINT'
_computing_data_collection 'Bruker APEX2'
_computing_data_reduction 'Bruker SAINT'
_computing_molecular_graphics 'Bruker SHELXTL'
_computing_publication_material 'Bruker SHELXTL'
_computing_structure_refinement 'SHELXL-2014 (Sheldrick 2014)'
_computing_structure_solution 'SHELXS-97 (Sheldrick 2008)'
_diffrn_ambient_temperature 150(2)
_diffrn_measured_fraction_theta_full 0.999
_diffrn_measured_fraction_theta_max 0.999
_diffrn_measurement_device_type 'Bruker APEX-II CCD'
_diffrn_measurement_method '\f and \w scans'
_diffrn_radiation_type MoK\a
_diffrn_radiation_wavelength 0.71073
_diffrn_reflns_av_R_equivalents 0.2326
_diffrn_reflns_av_unetI/netI 0.0752
_diffrn_reflns_Laue_measured_fraction_full 0.999
_diffrn_reflns_Laue_measured_fraction_max 0.999
_diffrn_reflns_limit_h_max 32
_diffrn_reflns_limit_h_min -32
_diffrn_reflns_limit_k_max 32
_diffrn_reflns_limit_k_min -32
_diffrn_reflns_limit_l_max 12
_diffrn_reflns_limit_l_min -11
_diffrn_reflns_number 61789
_diffrn_reflns_point_group_measured_fraction_full 0.999
_diffrn_reflns_point_group_measured_fraction_max 0.999
_diffrn_reflns_theta_full 25.242
_diffrn_reflns_theta_max 25.681
_diffrn_reflns_theta_min 2.665
_exptl_absorpt_coefficient_mu 0.070
_exptl_absorpt_correction_T_max 1.000
_exptl_absorpt_correction_T_min 0.814
_exptl_absorpt_correction_type multi-scan
_exptl_absorpt_process_details SADABs
_exptl_crystal_colour Colorless
_exptl_crystal_density_diffrn 1.236
_exptl_crystal_description Needlelike
_exptl_crystal_F_000 2784
_exptl_crystal_size_max 0.214
_exptl_crystal_size_mid 0.178
_exptl_crystal_size_min 0.152
_refine_diff_density_max 0.427
_refine_diff_density_min -0.465
_refine_diff_density_rms 0.056
_refine_ls_extinction_method none
_refine_ls_goodness_of_fit_ref 1.076
_refine_ls_hydrogen_treatment constr
_refine_ls_matrix_type full
_refine_ls_number_parameters 235
_refine_ls_number_reflns 3372
_refine_ls_number_restraints 0
_refine_ls_restrained_S_all 1.076
_refine_ls_R_factor_all 0.1635
_refine_ls_R_factor_gt 0.0836
_refine_ls_shift/su_max 0.000
_refine_ls_shift/su_mean 0.000
_refine_ls_structure_factor_coef Fsqd
_refine_ls_weighting_details 'w=1/[\s^2^(Fo^2^)+(0.0470P)^2^+27.9282P] where P=(Fo^2^+2Fc^2^)/3'
_refine_ls_weighting_scheme calc
_refine_ls_wR_factor_gt 0.1689
_refine_ls_wR_factor_ref 0.2014
_reflns_Friedel_coverage 0.000
_reflns_number_gt 1912
_reflns_number_total 3372
_reflns_threshold_expression 'I > 2\s(I)'
_cod_data_source_file c8cc01529e2.cif
_cod_data_source_block 8Ph
_cod_original_cell_volume 7122.0(13)
_cod_database_code 7121379
_shelx_space_group_comment
;
The symmetry employed for this shelxl refinement is uniquely defined
by the following loop, which should always be used as a source of
symmetry information in preference to the above space-group names.
They are only intended as comments.
;
_shelxl_version_number 2013-4

loop_
_space_group_symop_operation_xyz
'x, y, z'
'-y+3/4, x+1/4, z+1/4'
'-x+1/2, -y, z+1/2'
'y+3/4, -x+3/4, z+3/4'
'x+1/2, y+1/2, z+1/2'
'-y+5/4, x+3/4, z+3/4'
'-x+1, -y+1/2, z+1'
'y+5/4, -x+5/4, z+5/4'
'-x, -y, -z'
'y-3/4, -x-1/4, -z-1/4'
'x-1/2, y, -z-1/2'
'-y-3/4, x-3/4, -z-3/4'
'-x+1/2, -y+1/2, -z+1/2'
'y-1/4, -x+1/4, -z+1/4'
'x, y+1/2, -z'
'-y-1/4, x-1/4, -z-1/4'

loop_
_atom_site_label
_atom_site_type_symbol
_atom_site_fract_x
_atom_site_fract_y
_atom_site_fract_z
_atom_site_U_iso_or_equiv
_atom_site_adp_type
_atom_site_occupancy
_atom_site_site_symmetry_order
_atom_site_calc_flag
_atom_site_refinement_flags_posn
_atom_site_refinement_flags_adp
N1 N 1.01646(13) 0.02381(14) 0.2382(3) 0.0516(10) Uani 1 1 d . .
C1 C 1.07034(17) -0.15924(16) 0.2313(4) 0.0492(12) Uani 1 1 d . .
H1 H 1.0879 -0.1899 0.2251 0.059 Uiso 1 1 calc R U
C1A C 1.07034(13) 0.02438(14) 0.2044(3) 0.0299(9) Uani 1 1 d . .
C2 C 1.09525(16) -0.11504(15) 0.2132(4) 0.0407(10) Uani 1 1 d . .
H14 H 1.1302 -0.1156 0.1964 0.049 Uiso 1 1 calc R U
C3 C 1.07021(14) -0.06892(14) 0.2190(3) 0.0317(9) Uani 1 1 d . .
C4 C 1.09599(13) -0.02122(14) 0.1954(3) 0.0295(9) Uani 1 1 d . .
C5 C 0.98895(14) 0.07395(15) 0.2458(4) 0.0355(10) Uani 1 1 d . .
C6 C 0.9759(2) 0.09466(16) 0.3676(4) 0.0600(14) Uani 1 1 d . .
H17 H 0.9835 0.0772 0.4484 0.072 Uiso 1 1 calc R U
C7 C 0.9519(2) 0.14045(17) 0.3757(5) 0.0650(14) Uani 1 1 d . .
H18 H 0.9429 0.1538 0.4609 0.078 Uiso 1 1 calc R U
C8 C 0.94132(17) 0.16628(19) 0.2599(5) 0.0563(13) Uani 1 1 d . .
H2 H 0.9252 0.1978 0.2650 0.068 Uiso 1 1 calc R U
C9 C 1.14725(14) -0.01969(15) 0.1617(4) 0.0369(10) Uani 1 1 d . .
H3 H 1.1653 -0.0500 0.1538 0.044 Uiso 1 1 calc R U
C10 C 1.17142(15) 0.02486(15) 0.1403(4) 0.0395(10) Uani 1 1 d . .
H6 H 1.2059 0.0249 0.1177 0.047 Uiso 1 1 calc R U
C11 C 1.14599(15) 0.06974(16) 0.1512(4) 0.0411(10) Uani 1 1 d . .
H4 H 1.1629 0.1004 0.1367 0.049 Uiso 1 1 calc R U
C12 C 1.09593(14) 0.06932(15) 0.1834(4) 0.0358(9) Uani 1 1 d . .
H5 H 1.0785 0.1000 0.1914 0.043 Uiso 1 1 calc R U
C13 C 1.01948(17) -0.15927(16) 0.2587(4) 0.0486(12) Uani 1 1 d . .
H7 H 1.0023 -0.1899 0.2711 0.058 Uiso 1 1 calc R U
C14 C 0.99416(16) -0.11489(16) 0.2678(4) 0.0417(11) Uani 1 1 d . .
H13 H 0.9595 -0.1152 0.2876 0.050 Uiso 1 1 calc R U
C15 C 1.01855(14) -0.06865(15) 0.2483(4) 0.0344(9) Uani 1 1 d . .
C17 C 0.93593(14) -0.02200(14) 0.2905(4) 0.0324(9) Uani 1 1 d . .
C18 C 0.90102(15) -0.03378(16) 0.1919(4) 0.0449(11) Uani 1 1 d . .
H12 H 0.9120 -0.0402 0.1025 0.054 Uiso 1 1 calc R U
C19 C 0.85071(16) -0.03632(17) 0.2213(4) 0.0482(12) Uani 1 1 d . .
H11 H 0.8276 -0.0449 0.1524 0.058 Uiso 1 1 calc R U
C20 C 0.83392(15) -0.02658(15) 0.3491(4) 0.0410(10) Uani 1 1 d . .
H10 H 0.7992 -0.0279 0.3686 0.049 Uiso 1 1 calc R U
C21 C 0.86753(16) -0.01485(16) 0.4487(4) 0.0464(11) Uani 1 1 d . .
H8 H 0.8561 -0.0080 0.5374 0.056 Uiso 1 1 calc R U
C22 C 0.91791(15) -0.01303(15) 0.4195(4) 0.0432(11) Uani 1 1 d . .
H9 H 0.9409 -0.0054 0.4896 0.052 Uiso 1 1 calc R U
C23 C 0.97735(15) 0.10065(19) 0.1310(4) 0.0538(13) Uani 1 1 d . .
H16 H 0.9857 0.0872 0.0453 0.065 Uiso 1 1 calc R U
C24 C 0.95382(17) 0.1468(2) 0.1379(5) 0.0619(14) Uani 1 1 d . .
H15 H 0.9465 0.1647 0.0576 0.074 Uiso 1 1 calc R U
B1 B 0.99080(13) -0.02112(13) 0.2593(3) 0.0140(8) Uani 1 1 d . .

loop_
_atom_site_aniso_label
_atom_site_aniso_U_11
_atom_site_aniso_U_22
_atom_site_aniso_U_33
_atom_site_aniso_U_23
_atom_site_aniso_U_13
_atom_site_aniso_U_12
N1 0.051(2) 0.072(3) 0.032(2) -0.0072(18) -0.0021(17) -0.001(2)
C1 0.060(3) 0.039(3) 0.048(3) 0.007(2) -0.007(2) 0.005(2)
C1A 0.024(2) 0.042(2) 0.0238(19) -0.0085(17) -0.0014(15) -0.0034(18)
C2 0.045(3) 0.040(3) 0.037(2) -0.0010(19) -0.0003(19) 0.000(2)
C3 0.037(2) 0.039(2) 0.0190(18) -0.0019(16) -0.0025(16) -0.0036(18)
C4 0.030(2) 0.038(2) 0.0206(18) -0.0048(16) 0.0005(15) -0.0015(17)
C5 0.035(2) 0.042(2) 0.030(2) -0.0031(18) 0.0015(17) -0.0057(18)
C6 0.112(4) 0.037(3) 0.031(2) -0.004(2) 0.004(3) -0.009(3)
C7 0.108(4) 0.043(3) 0.044(3) -0.007(2) 0.004(3) -0.004(3)
C8 0.050(3) 0.060(3) 0.058(3) 0.004(3) -0.004(2) -0.001(2)
C9 0.037(2) 0.046(3) 0.028(2) -0.0035(18) 0.0003(17) 0.0023(19)
C10 0.033(2) 0.048(3) 0.037(2) 0.001(2) 0.0003(18) -0.006(2)
C11 0.037(2) 0.047(3) 0.040(2) -0.003(2) -0.0064(19) -0.010(2)
C12 0.032(2) 0.040(2) 0.035(2) -0.0048(18) -0.0071(18) -0.0030(18)
C13 0.056(3) 0.042(3) 0.047(3) 0.014(2) -0.008(2) -0.011(2)
C14 0.040(2) 0.049(3) 0.036(2) 0.0101(19) -0.0041(19) -0.010(2)
C15 0.035(2) 0.047(3) 0.0217(19) 0.0002(17) -0.0030(17) -0.0101(19)
C17 0.042(2) 0.030(2) 0.025(2) 0.0025(16) -0.0029(17) -0.0030(17)
C18 0.036(2) 0.069(3) 0.030(2) 0.000(2) -0.0037(19) 0.001(2)
C19 0.041(3) 0.072(3) 0.032(2) 0.005(2) -0.0099(19) -0.002(2)
C20 0.033(2) 0.044(3) 0.046(3) 0.009(2) 0.002(2) 0.0009(19)
C21 0.049(3) 0.054(3) 0.036(2) -0.006(2) 0.009(2) -0.011(2)
C22 0.046(3) 0.057(3) 0.027(2) -0.005(2) -0.0004(19) -0.015(2)
C23 0.035(2) 0.096(4) 0.031(2) 0.000(2) -0.0039(19) 0.004(2)
C24 0.041(3) 0.097(4) 0.048(3) 0.017(3) -0.007(2) 0.014(3)
B1 0.0170(19) 0.0162(19) 0.0087(17) -0.0020(14) -0.0020(14) -0.0030(15)

loop_
_atom_type_symbol
_atom_type_description
_atom_type_scat_dispersion_real
_atom_type_scat_dispersion_imag
_atom_type_scat_source
C C 0.0033 0.0016 'International Tables Vol C Tables 4.2.6.8 and 6.1.1.4'
H H 0.0000 0.0000 'International Tables Vol C Tables 4.2.6.8 and 6.1.1.4'
B B 0.0013 0.0007 'International Tables Vol C Tables 4.2.6.8 and 6.1.1.4'
N N 0.0061 0.0033 'International Tables Vol C Tables 4.2.6.8 and 6.1.1.4'

loop_
_geom_angle_atom_site_label_1
_geom_angle_atom_site_label_2
_geom_angle_atom_site_label_3
_geom_angle
B1 N1 C1A 121.4(3)
B1 N1 C5 120.6(3)
C1A N1 C5 118.0(3)
C2 C1 C13 120.2(4)
C2 C1 H1 119.9
C13 C1 H1 119.9
C12 C1A C4 119.9(3)
C12 C1A N1 121.3(3)
C4 C1A N1 118.8(3)
C1 C2 C3 121.4(4)
C1 C2 H14 119.3
C3 C2 H14 119.3
C2 C3 C15 118.6(3)
C2 C3 C4 122.2(3)
C15 C3 C4 119.2(3)
C1A C4 C9 117.7(3)
C1A C4 C3 121.0(3)
C9 C4 C3 121.2(3)
C6 C5 C23 117.3(4)
C6 C5 N1 121.2(4)
C23 C5 N1 121.4(4)
C5 C6 C7 121.7(4)
C5 C6 H17 119.2
C7 C6 H17 119.2
C8 C7 C6 119.6(5)
C8 C7 H18 120.2
C6 C7 H18 120.2
C24 C8 C7 120.1(5)
C24 C8 H2 120.0
C7 C8 H2 120.0
C10 C9 C4 121.3(4)
C10 C9 H3 119.4
C4 C9 H3 119.4
C9 C10 C11 120.6(4)
C9 C10 H6 119.7
C11 C10 H6 119.7
C12 C11 C10 119.3(4)
C12 C11 H4 120.3
C10 C11 H4 120.3
C11 C12 C1A 121.2(4)
C11 C12 H5 119.4
C1A C12 H5 119.4
C14 C13 C1 119.8(4)
C14 C13 H7 120.1
C1 C13 H7 120.1
C13 C14 C15 121.4(4)
C13 C14 H13 119.3
C15 C14 H13 119.3
C14 C15 C3 118.4(4)
C14 C15 B1 120.8(3)
C3 C15 B1 120.8(3)
C22 C17 C18 117.0(4)
C22 C17 B1 121.8(3)
C18 C17 B1 121.1(3)
C19 C18 C17 121.3(4)
C19 C18 H12 119.4
C17 C18 H12 119.4
C20 C19 C18 120.4(4)
C20 C19 H11 119.8
C18 C19 H11 119.8
C19 C20 C21 119.6(4)
C19 C20 H10 120.2
C21 C20 H10 120.2
C20 C21 C22 119.9(4)
C20 C21 H8 120.1
C22 C21 H8 120.1
C21 C22 C17 121.8(4)
C21 C22 H9 119.1
C17 C22 H9 119.1
C5 C23 C24 121.5(4)
C5 C23 H16 119.3
C24 C23 H16 119.3
C8 C24 C23 119.8(4)
C8 C24 H15 120.1
C23 C24 H15 120.1
N1 B1 C15 118.8(3)
N1 B1 C17 121.6(3)
C15 B1 C17 119.6(3)

loop_
_geom_bond_atom_site_label_1
_geom_bond_atom_site_label_2
_geom_bond_distance
N1 B1 1.402(5)
N1 C1A 1.482(5)
N1 C5 1.534(5)
C1 C2 1.371(6)
C1 C13 1.390(6)
C1 H1 0.9500
C1A C12 1.402(5)
C1A C4 1.405(5)
C2 C3 1.407(5)
C2 H14 0.9500
C3 C15 1.414(5)
C3 C4 1.472(5)
C4 C9 1.414(5)
C5 C6 1.375(5)
C5 C23 1.381(6)
C6 C7 1.387(6)
C6 H17 0.9500
C7 C8 1.370(6)
C7 H18 0.9500
C8 C24 1.360(7)
C8 H2 0.9500
C9 C10 1.375(5)
C9 H3 0.9500
C10 C11 1.386(5)
C10 H6 0.9500
C11 C12 1.379(5)
C11 H4 0.9500
C12 H5 0.9500
C13 C14 1.372(6)
C13 H7 0.9500
C14 C15 1.414(5)
C14 H13 0.9500
C15 B1 1.479(5)
C17 C22 1.389(5)
C17 C18 1.390(5)
C17 B1 1.502(5)
C18 C19 1.381(6)
C18 H12 0.9500
C19 C20 1.370(6)
C19 H11 0.9500
C20 C21 1.373(6)
C20 H10 0.9500
C21 C22 1.381(6)
C21 H8 0.9500
C22 H9 0.9500
C23 C24 1.390(7)
C23 H16 0.9500
C24 H15 0.9500

loop_
_geom_torsion_atom_site_label_1
_geom_torsion_atom_site_label_2
_geom_torsion_atom_site_label_3
_geom_torsion_atom_site_label_4
_geom_torsion
B1 N1 C1A C12 180.0(3)
C5 N1 C1A C12 1.6(5)
B1 N1 C1A C4 -0.9(5)
C5 N1 C1A C4 -179.2(3)
C13 C1 C2 C3 -1.3(6)
C1 C2 C3 C15 2.0(6)
C1 C2 C3 C4 -177.9(4)
C12 C1A C4 C9 -1.4(5)
N1 C1A C4 C9 179.4(3)
C12 C1A C4 C3 179.1(3)
N1 C1A C4 C3 -0.1(5)
C2 C3 C4 C1A -178.7(3)
C15 C3 C4 C1A 1.4(5)
C2 C3 C4 C9 1.8(5)
C15 C3 C4 C9 -178.1(3)
B1 N1 C5 C6 76.4(5)
C1A N1 C5 C6 -105.2(4)
B1 N1 C5 C23 -105.2(4)
C1A N1 C5 C23 73.2(5)
C23 C5 C6 C7 0.2(7)
N1 C5 C6 C7 178.7(4)
C5 C6 C7 C8 -0.8(8)
C6 C7 C8 C24 0.7(8)
C1A C4 C9 C10 0.8(5)
C3 C4 C9 C10 -179.7(3)
C4 C9 C10 C11 0.0(6)
C9 C10 C11 C12 -0.3(6)
C10 C11 C12 C1A -0.3(6)
C4 C1A C12 C11 1.2(5)
N1 C1A C12 C11 -179.6(3)
C2 C1 C13 C14 -0.1(6)
C1 C13 C14 C15 0.8(6)
C13 C14 C15 C3 -0.1(6)
C13 C14 C15 B1 -179.6(4)
C2 C3 C15 C14 -1.3(5)
C4 C3 C15 C14 178.6(3)
C2 C3 C15 B1 178.3(3)
C4 C3 C15 B1 -1.8(5)
C22 C17 C18 C19 0.1(6)
B1 C17 C18 C19 177.7(4)
C17 C18 C19 C20 0.8(7)
C18 C19 C20 C21 -0.8(7)
C19 C20 C21 C22 -0.1(6)
C20 C21 C22 C17 1.1(6)
C18 C17 C22 C21 -1.0(6)
B1 C17 C22 C21 -178.7(4)
C6 C5 C23 C24 0.5(6)
N1 C5 C23 C24 -178.0(4)
C7 C8 C24 C23 0.0(7)
C5 C23 C24 C8 -0.6(7)
C1A N1 B1 C15 0.5(5)
C5 N1 B1 C15 178.8(3)
C1A N1 B1 C17 -178.6(3)
C5 N1 B1 C17 -0.3(5)
C14 C15 B1 N1 -179.6(3)
C3 C15 B1 N1 0.9(5)
C14 C15 B1 C17 -0.5(5)
C3 C15 B1 C17 180.0(3)
C22 C17 B1 N1 -80.7(5)
C18 C17 B1 N1 101.8(4)
C22 C17 B1 C15 100.3(4)
C18 C17 B1 C15 -77.3(5)
